data_7706559
loop_
_publ_author_name
'Yang, Lin'
'Wang, Lihong'
'Lv, Xingpu'
'Chen, Jing-Huo'
'Wang, Yang'
'Yang, Guang'

_publ_section_title
;
 Complexation of triangular silver(I) or copper(I) nitropyrazolates with
 dibenzothiophenes having potential use in adsorptive desulfurization.
;
_journal_issue 8
_journal_name_full 'Dalton transactions (Cambridge, England : 2003)'
_journal_page_first 2915
_journal_page_last 2927
_journal_paper_doi 10.1039/d0dt04037a
_journal_volume 50
_journal_year 2021
_chemical_formula_moiety 'C21 H30 Ag3 N9 O6, C14 H12 S'
_chemical_formula_sum 'C35 H42 Ag3 N9 O6 S'
_chemical_formula_weight 1040.44
_space_group_crystal_system monoclinic
_space_group_IT_number 14
_space_group_name_Hall '-P 2ybc'
_space_group_name_H-M_alt 'P 1 21/c 1'
_atom_sites_solution_hydrogens geom
_audit_creation_date 2020-09-08
_audit_creation_method
;
Olex2 1.2
(compiled 2018.05.29 svn.r3508 for OlexSys, GUI svn.r5506)
;
_audit_update_record
;
2020-09-08 deposited with the CCDC.	2021-01-27 downloaded from the CCDC.
;
_cell_angle_alpha 90
_cell_angle_beta 100.078(4)
_cell_angle_gamma 90
_cell_formula_units_Z 4
_cell_length_a 13.2738(6)
_cell_length_b 22.3282(7)
_cell_length_c 13.8197(6)
_cell_measurement_reflns_used 9609
_cell_measurement_temperature 298.15(10)
_cell_measurement_theta_max 26.6340
_cell_measurement_theta_min 3.2610
_cell_volume 4032.7(3)
_computing_cell_refinement
;
CrysAlisPro, Agilent Technologies,
Version 1.171.36.32 (release 02-08-2013 CrysAlis171 .NET)
(compiled Aug  2 2013,16:46:58)
;
_computing_data_collection
;
CrysAlisPro, Agilent Technologies,
Version 1.171.36.32 (release 02-08-2013 CrysAlis171 .NET)
(compiled Aug  2 2013,16:46:58)
;
_computing_data_reduction
;
CrysAlisPro, Agilent Technologies,
Version 1.171.36.32 (release 02-08-2013 CrysAlis171 .NET)
(compiled Aug  2 2013,16:46:58)
;
_computing_molecular_graphics 'Olex2 (Dolomanov et al., 2009)'
_computing_publication_material 'Olex2 (Dolomanov et al., 2009)'
_computing_structure_refinement 'ShelXL (Sheldrick, 2015)'
_computing_structure_solution 'olex2.solve (Bourhis et al., 2015)'
_diffrn_ambient_temperature 298.15(10)
_diffrn_detector_area_resol_mean 16.2116
_diffrn_measured_fraction_theta_full 0.998
_diffrn_measured_fraction_theta_max 0.998
_diffrn_measurement_details
;
#__ type_ start__ end____ width___ exp.time_
  1 omega  -53.00   44.00   1.0000   27.5000
omega____ theta____ kappa____ phi______ frames
    -       18.9396  -37.0000  -60.0000 97

#__ type_ start__ end____ width___ exp.time_
  2 omega   -6.00   85.00   1.0000   27.5000
omega____ theta____ kappa____ phi______ frames
    -       18.9396   37.0000  120.0000 91

#__ type_ start__ end____ width___ exp.time_
  3 omega   35.00   60.00   1.0000   27.5000
omega____ theta____ kappa____ phi______ frames
    -       18.9396  -99.0000   60.0000 25

#__ type_ start__ end____ width___ exp.time_
  4 omega  -50.00   37.00   1.0000   27.5000
omega____ theta____ kappa____ phi______ frames
    -       18.9396  -57.0000 -150.0000 87

#__ type_ start__ end____ width___ exp.time_
  5 omega   59.00   84.00   1.0000   27.5000
omega____ theta____ kappa____ phi______ frames
    -       18.9396  178.0000   90.0000 25

#__ type_ start__ end____ width___ exp.time_
  6 omega   -8.00   56.00   1.0000   27.5000
omega____ theta____ kappa____ phi______ frames
    -       18.9396   77.0000 -180.0000 64

#__ type_ start__ end____ width___ exp.time_
  7 omega  -42.00    1.00   1.0000   27.5000
omega____ theta____ kappa____ phi______ frames
    -      -19.2521  -77.0000  -90.0000 43
;
_diffrn_measurement_device_type 'SuperNova, Single source at offset, Eos'
_diffrn_measurement_method '\w scans'
_diffrn_radiation_type MoK\a
_diffrn_radiation_wavelength 0.71073
_diffrn_reflns_av_R_equivalents 0.0532
_diffrn_reflns_av_unetI/netI 0.0410
_diffrn_reflns_Laue_measured_fraction_full 0.998
_diffrn_reflns_Laue_measured_fraction_max 0.998
_diffrn_reflns_limit_h_max 15
_diffrn_reflns_limit_h_min -15
_diffrn_reflns_limit_k_max 26
_diffrn_reflns_limit_k_min -26
_diffrn_reflns_limit_l_max 16
_diffrn_reflns_limit_l_min -16
_diffrn_reflns_number 28415
_diffrn_reflns_point_group_measured_fraction_full 0.998
_diffrn_reflns_point_group_measured_fraction_max 0.998
_diffrn_reflns_theta_full 25.027
_diffrn_reflns_theta_max 25.027
_diffrn_reflns_theta_min 2.969
_exptl_absorpt_coefficient_mu 1.549
_exptl_absorpt_correction_T_max 1.00000
_exptl_absorpt_correction_T_min 0.46906
_exptl_absorpt_correction_type multi-scan
_exptl_absorpt_process_details
;
CrysAlisPro, Agilent Technologies,
Version 1.171.36.32 (release 02-08-2013 CrysAlis171 .NET)
(compiled Aug  2 2013,16:46:58)
Empirical absorption correction using spherical harmonics,
 implemented in SCALE3 ABSPACK scaling algorithm.
;
_exptl_crystal_colour 'clear light colourless'
_exptl_crystal_colour_lustre clear
_exptl_crystal_colour_modifier light
_exptl_crystal_colour_primary colourless
_exptl_crystal_density_diffrn 1.714
_exptl_crystal_description needle
_exptl_crystal_F_000 2080
_exptl_crystal_size_max 0.35
_exptl_crystal_size_mid 0.3
_exptl_crystal_size_min 0.3
_refine_diff_density_max 0.785
_refine_diff_density_min -0.929
_refine_diff_density_rms 0.125
_refine_ls_extinction_method none
_refine_ls_goodness_of_fit_ref 1.067
_refine_ls_hydrogen_treatment constr
_refine_ls_matrix_type full
_refine_ls_number_parameters 495
_refine_ls_number_reflns 7123
_refine_ls_number_restraints 407
_refine_ls_restrained_S_all 1.209
_refine_ls_R_factor_all 0.0816
_refine_ls_R_factor_gt 0.0626
_refine_ls_shift/su_max 0.001
_refine_ls_shift/su_mean 0.000
_refine_ls_structure_factor_coef Fsqd
_refine_ls_weighting_details 'w=1/[\s^2^(Fo^2^)+(0.1149P)^2^+5.1400P] where P=(Fo^2^+2Fc^2^)/3'
_refine_ls_weighting_scheme calc
_refine_ls_wR_factor_gt 0.1762
_refine_ls_wR_factor_ref 0.2069
_reflns_Friedel_coverage 0.000
_reflns_number_gt 5312
_reflns_number_total 7123
_reflns_threshold_expression 'I > 2\s(I)'
_cod_data_source_file d0dt04037a2.cif
_cod_data_source_block ag3(denpz)3-dmdbt
_cod_depositor_comments 'Adding full bibliography for 7706555--7706561.cif.'
_cod_database_code 7706559
_shelx_shelxl_version_number 2017/1
_shelx_space_group_comment
;
The symmetry employed for this shelxl refinement is uniquely defined
by the following loop, which should always be used as a source of
symmetry information in preference to the above space-group names.
They are only intended as comments.
;
_olex2_refinement_description
;
1. Fixed Uiso
 At 1.2 times of:
  All C(H) groups, All C(H,H) groups
 At 1.5 times of:
  All C(H,H,H) groups
2. Restrained distances
 C15-C16
 1.5 with sigma of 0.01
 C14-C13
 1.5 with sigma of 0.01
 C15-C16 = C14-C13
 1.5 with sigma of 0.02
3. Rigid bond restraints
 C15, C16
 with sigma for 1-2 distances of 0.01 and sigma for 1-3 distances of 0.01
 C4, N7
 with sigma for 1-2 distances of 0.005 and sigma for 1-3 distances of 0.005
 C11, N8, H29
 with sigma for 1-2 distances of 0.005 and sigma for 1-3 distances of 0.005
 C18, N9
 with sigma for 1-2 distances of 0.005 and sigma for 1-3 distances of 0.005
 N8, O3, O4
 with sigma for 1-2 distances of 0.005 and sigma for 1-3 distances of 0.005
 N7, O1, O2
 with sigma for 1-2 distances of 0.005 and sigma for 1-3 distances of 0.005
 N9, O5, O6
 with sigma for 1-2 distances of 0.005 and sigma for 1-3 distances of 0.005
4. Uiso/Uaniso restraints and constraints
C15 \\sim C16: within 2A with sigma of 0.01 and sigma for terminal atoms of 0.02
All non-hydrogen atoms have similar U: within 2A with sigma of 0.005 and sigma
for terminal atoms of 0.01
Uanis(C14) \\sim Ueq: with sigma of 0.01 and sigma for terminal atoms of 0.02
Uanis(O1) \\sim Ueq, Uanis(N7) \\sim Ueq, Uanis(O2) \\sim Ueq, Uanis(C1) \\sim
Ueq, Uanis(O6) \\sim Ueq, Uanis(N9) \\sim Ueq, Uanis(O5) \\sim Ueq, Uanis(N8)
\\sim Ueq, Uanis(O4) \\sim Ueq, Uanis(O3) \\sim Ueq: with sigma of 0.005 and
sigma for terminal atoms of 0.01
Uanis(C13) \\sim Ueq: with sigma of 0.005 and sigma for terminal atoms of 0.01
5.a Secondary CH2 refined with riding coordinates:
 C2(H2A,H2B), C6(H6A,H6B), C9(H9A,H9B), C13(H13A,H13B), C16(H16A,H16B),
 C20(H20A,H20B)
5.b Aromatic/amide H refined with riding coordinates:
 C24(H24), C25(H25), C26(H26), C29(H29), C30(H30), C31(H31)
5.c Idealised Me refined as rotating group:
 C1(H1A,H1B,H1C), C7(H7A,H7B,H7C), C8(H8A,H8B,H8C), C14(H14A,H14B,H14C),
 C15(H15A,H15B,H15C), C21(H21A,H21B,H21C), C34(H34A,H34B,H34C), C35(H35A,H35B,
 H35C)
;
_olex2_submission_special_instructions 'No special instructions were received'

loop_
_space_group_symop_operation_xyz
'x, y, z'
'-x, y+1/2, -z+1/2'
'-x, -y, -z'
'x, -y-1/2, z-1/2'

loop_
_atom_site_label
_atom_site_type_symbol
_atom_site_fract_x
_atom_site_fract_y
_atom_site_fract_z
_atom_site_U_iso_or_equiv
_atom_site_adp_type
_atom_site_occupancy
_atom_site_site_symmetry_order
_atom_site_calc_flag
_atom_site_refinement_flags_posn
_atom_site_refinement_flags_adp
_atom_site_refinement_flags_occupancy
_atom_site_disorder_assembly
_atom_site_disorder_group
Ag1 Ag 0.16410(5) 0.17635(2) 0.04495(4) 0.0704(2) Uani 1 1 d . U . . .
Ag2 Ag 0.18928(4) 0.32713(2) 0.04771(4) 0.0670(2) Uani 1 1 d . U . . .
Ag3 Ag 0.40415(5) 0.24216(2) 0.11390(5) 0.0769(2) Uani 1 1 d . U . . .
C1 C -0.0931(9) 0.1271(5) -0.1410(7) 0.129(3) Uani 1 1 d . U . . .
H1A H -0.146512 0.145457 -0.187283 0.194 Uiso 1 1 calc GR . . . .
H1B H -0.102683 0.084469 -0.141959 0.194 Uiso 1 1 calc GR . . . .
H1C H -0.027944 0.136362 -0.158432 0.194 Uiso 1 1 calc GR . . . .
C2 C -0.0964(8) 0.1505(5) -0.0400(6) 0.103(2) Uani 1 1 d . U . . .
H2A H -0.050912 0.126623 0.007506 0.123 Uiso 1 1 calc R . . . .
H2B H -0.165213 0.145665 -0.026486 0.123 Uiso 1 1 calc R . . . .
C3 C -0.0662(7) 0.2151(4) -0.0266(5) 0.0882(15) Uani 1 1 d . U . . .
C4 C -0.1173(7) 0.2685(5) -0.0396(6) 0.0956(16) Uani 1 1 d . U . . .
C5 C -0.0456(7) 0.3158(4) -0.0174(6) 0.0852(15) Uani 1 1 d . U . . .
C6 C -0.0565(8) 0.3815(4) -0.0145(6) 0.101(2) Uani 1 1 d . U . . .
H6A H -0.114447 0.393176 -0.063817 0.121 Uiso 1 1 calc R . . . .
H6B H 0.004150 0.399575 -0.032278 0.121 Uiso 1 1 calc R . . . .
C7 C -0.0714(9) 0.4065(5) 0.0831(7) 0.133(3) Uani 1 1 d . U . . .
H7A H -0.080584 0.449071 0.077698 0.200 Uiso 1 1 calc GR . . . .
H7B H -0.012292 0.397716 0.131750 0.200 Uiso 1 1 calc GR . . . .
H7C H -0.130778 0.388610 0.102010 0.200 Uiso 1 1 calc GR . . . .
C8 C 0.2298(9) 0.4912(4) 0.1547(8) 0.131(3) Uani 1 1 d . U . . .
H8A H 0.183012 0.523927 0.138186 0.197 Uiso 1 1 calc GR . . . .
H8B H 0.284716 0.503527 0.205593 0.197 Uiso 1 1 calc GR . . . .
H8C H 0.194446 0.457984 0.177524 0.197 Uiso 1 1 calc GR . . . .
C9 C 0.2728(8) 0.4726(4) 0.0646(7) 0.100(2) Uani 1 1 d . U . . .
H9A H 0.217749 0.456966 0.015554 0.120 Uiso 1 1 calc R . . . .
H9B H 0.300561 0.507561 0.036907 0.120 Uiso 1 1 calc R . . . .
C10 C 0.3550(7) 0.4260(3) 0.0871(6) 0.0863(15) Uani 1 1 d . U . . .
C11 C 0.4588(7) 0.4300(4) 0.1165(7) 0.0967(16) Uani 1 1 d . U . . .
C12 C 0.4980(7) 0.3724(4) 0.1358(7) 0.0968(16) Uani 1 1 d . U . . .
C13 C 0.6002(8) 0.3463(5) 0.1900(8) 0.125(2) Uani 1 1 d D U . . .
H13A H 0.637183 0.376725 0.232173 0.150 Uiso 1 1 calc R . . . .
H13B H 0.586849 0.312974 0.230941 0.150 Uiso 1 1 calc R . . . .
C14 C 0.6620(11) 0.3261(6) 0.1190(10) 0.175(4) Uani 1 1 d D U . . .
H14A H 0.644967 0.285306 0.101050 0.262 Uiso 1 1 calc GR . . . .
H14B H 0.733202 0.328612 0.147662 0.262 Uiso 1 1 calc GR . . . .
H14C H 0.648640 0.350941 0.061535 0.262 Uiso 1 1 calc GR . . . .
C15 C 0.6259(11) 0.1413(6) 0.0960(9) 0.171(4) Uani 1 1 d D U . . .
H15A H 0.630555 0.107856 0.053436 0.256 Uiso 1 1 calc GR . . . .
H15B H 0.693413 0.154196 0.125067 0.256 Uiso 1 1 calc GR . . . .
H15C H 0.590521 0.173628 0.058636 0.256 Uiso 1 1 calc GR . . . .
C16 C 0.5691(9) 0.1234(5) 0.1742(8) 0.128(2) Uani 1 1 d D U . . .
H16A H 0.567918 0.156206 0.220004 0.153 Uiso 1 1 calc R . . . .
H16B H 0.602344 0.089393 0.210063 0.153 Uiso 1 1 calc R . . . .
C17 C 0.4590(9) 0.1067(4) 0.1259(7) 0.1028(17) Uani 1 1 d . U . . .
C18 C 0.4094(8) 0.0519(4) 0.1081(7) 0.1044(17) Uani 1 1 d . U . . .
C19 C 0.3062(8) 0.0640(3) 0.0829(6) 0.0902(16) Uani 1 1 d . U . . .
C20 C 0.2119(9) 0.0261(4) 0.0548(7) 0.108(2) Uani 1 1 d . U . . .
H20A H 0.221091 -0.010905 0.091981 0.130 Uiso 1 1 calc R . . . .
H20B H 0.154111 0.047070 0.073226 0.130 Uiso 1 1 calc R . . . .
C21 C 0.1876(10) 0.0114(5) -0.0523(8) 0.143(3) Uani 1 1 d . U . . .
H21A H 0.194045 0.046804 -0.090165 0.214 Uiso 1 1 calc GR . . . .
H21B H 0.118814 -0.003489 -0.068117 0.214 Uiso 1 1 calc GR . . . .
H21C H 0.234263 -0.018603 -0.067474 0.214 Uiso 1 1 calc GR . . . .
N1 N 0.0333(4) 0.2281(3) 0.0036(4) 0.0705(12) Uani 1 1 d . U . . .
N2 N 0.0442(4) 0.2902(3) 0.0103(4) 0.0688(12) Uani 1 1 d . U . . .
N3 N 0.3303(5) 0.3691(2) 0.0844(4) 0.0712(13) Uani 1 1 d . U . . .
N4 N 0.4177(5) 0.3348(3) 0.1164(5) 0.0775(14) Uani 1 1 d . U . . .
N5 N 0.3878(6) 0.1497(3) 0.1091(5) 0.0835(14) Uani 1 1 d . U . . .
N6 N 0.2936(5) 0.1233(2) 0.0811(4) 0.0755(13) Uani 1 1 d . U . . .
N7 N -0.2290(7) 0.2756(6) -0.0763(7) 0.1208(19) Uani 1 1 d . U . . .
N8 N 0.5169(8) 0.4851(4) 0.1305(6) 0.1162(18) Uani 1 1 d . U . . .
N9 N 0.4561(9) -0.0063(4) 0.1186(7) 0.124(2) Uani 1 1 d . U . . .
O1 O -0.2743(7) 0.2301(5) -0.0887(7) 0.158(3) Uani 1 1 d . U . . .
O2 O -0.2552(7) 0.3264(5) -0.0906(7) 0.161(3) Uani 1 1 d . U . . .
O3 O 0.4705(8) 0.5321(4) 0.1124(6) 0.144(2) Uani 1 1 d . U . . .
O4 O 0.6093(7) 0.4814(4) 0.1550(6) 0.146(2) Uani 1 1 d . U . . .
O5 O 0.5496(8) -0.0070(4) 0.1391(7) 0.163(3) Uani 1 1 d . U . . .
O6 O 0.4004(8) -0.0478(4) 0.1067(6) 0.153(3) Uani 1 1 d . U . . .
C22 C 0.1119(6) 0.3068(4) -0.2271(5) 0.0748(13) Uani 1 1 d . U . . .
C23 C 0.0082(7) 0.3259(4) -0.2578(6) 0.0883(16) Uani 1 1 d . U . . .
C24 C -0.0085(8) 0.3855(4) -0.2610(6) 0.1027(19) Uani 1 1 d . U . . .
H24 H -0.075038 0.399486 -0.280060 0.123 Uiso 1 1 calc R . . . .
C25 C 0.0702(8) 0.4265(5) -0.2368(6) 0.1013(18) Uani 1 1 d . U . . .
H25 H 0.054952 0.467196 -0.241488 0.122 Uiso 1 1 calc R . . . .
C26 C 0.1701(7) 0.4092(4) -0.2061(5) 0.0907(17) Uani 1 1 d . U . . .
H26 H 0.221359 0.437634 -0.189270 0.109 Uiso 1 1 calc R . . . .
C27 C 0.1939(6) 0.3468(4) -0.2004(5) 0.0743(13) Uani 1 1 d . U . . .
C28 C 0.2872(6) 0.3176(3) -0.1716(5) 0.0724(13) Uani 1 1 d . U . . .
C29 C 0.3859(7) 0.3417(4) -0.1451(6) 0.0868(17) Uani 1 1 d . U . . .
H29 H 0.394647 0.383078 -0.143475 0.104 Uiso 1 1 calc R U . . .
C30 C 0.4672(8) 0.3061(5) -0.1224(6) 0.1018(18) Uani 1 1 d . U . . .
H30 H 0.531667 0.323133 -0.104296 0.122 Uiso 1 1 calc R . . . .
C31 C 0.4576(8) 0.2434(4) -0.1252(7) 0.0986(19) Uani 1 1 d . U . . .
H31 H 0.516031 0.220092 -0.108383 0.118 Uiso 1 1 calc R . . . .
C32 C 0.3628(7) 0.2149(4) -0.1524(5) 0.0859(16) Uani 1 1 d . U . . .
C33 C 0.2768(7) 0.2552(3) -0.1772(5) 0.0726(13) Uani 1 1 d . U . . .
C34 C 0.3489(8) 0.1500(4) -0.1570(6) 0.107(3) Uani 1 1 d . U . . .
H34A H 0.310834 0.137571 -0.107519 0.160 Uiso 1 1 calc GR . . . .
H34B H 0.414639 0.130758 -0.145842 0.160 Uiso 1 1 calc GR . . . .
H34C H 0.312287 0.139004 -0.220680 0.160 Uiso 1 1 calc GR . . . .
C35 C -0.0757(7) 0.2791(5) -0.2851(7) 0.108(3) Uani 1 1 d . U . . .
H35A H -0.050216 0.246703 -0.319682 0.162 Uiso 1 1 calc GR . . . .
H35B H -0.133545 0.297001 -0.326318 0.162 Uiso 1 1 calc GR . . . .
H35C H -0.096128 0.263978 -0.226384 0.162 Uiso 1 1 calc GR . . . .
S1 S 0.15172(16) 0.23234(10) -0.21712(14) 0.0746(5) Uani 1 1 d . U . . .

loop_
_atom_site_aniso_label
_atom_site_aniso_U_11
_atom_site_aniso_U_22
_atom_site_aniso_U_33
_atom_site_aniso_U_23
_atom_site_aniso_U_13
_atom_site_aniso_U_12
Ag1 0.0671(4) 0.0678(4) 0.0785(4) -0.0056(2) 0.0185(3) -0.0054(2)
Ag2 0.0625(4) 0.0633(4) 0.0736(4) -0.0042(2) 0.0075(3) -0.0048(2)
Ag3 0.0641(4) 0.0595(4) 0.1048(5) -0.0147(3) 0.0085(3) 0.0032(2)
C1 0.131(6) 0.131(6) 0.127(5) -0.019(5) 0.026(5) -0.035(5)
C2 0.090(4) 0.126(4) 0.094(4) -0.008(4) 0.020(3) -0.038(4)
C3 0.076(3) 0.115(3) 0.074(3) -0.005(3) 0.016(3) -0.020(3)
C4 0.079(3) 0.127(3) 0.081(3) -0.002(3) 0.013(3) -0.003(3)
C5 0.077(3) 0.109(3) 0.068(3) 0.006(3) 0.006(3) 0.006(3)
C6 0.096(4) 0.118(4) 0.084(4) 0.010(4) 0.003(3) 0.023(4)
C7 0.144(7) 0.130(7) 0.122(6) -0.018(6) 0.013(6) 0.030(6)
C8 0.138(7) 0.097(6) 0.153(7) -0.012(5) 0.009(6) 0.026(5)
C9 0.118(5) 0.072(4) 0.106(4) 0.010(3) 0.008(4) -0.010(4)
C10 0.099(3) 0.066(3) 0.094(3) -0.003(3) 0.019(3) -0.021(3)
C11 0.102(3) 0.083(3) 0.107(3) -0.013(3) 0.026(3) -0.025(3)
C12 0.092(3) 0.089(3) 0.111(3) -0.022(3) 0.023(3) -0.015(3)
C13 0.114(4) 0.127(4) 0.133(4) -0.018(3) 0.023(3) -0.010(3)
C14 0.148(8) 0.205(8) 0.171(8) -0.035(7) 0.027(7) -0.008(7)
C15 0.159(9) 0.187(9) 0.163(8) 0.003(7) 0.021(7) 0.020(8)
C16 0.129(5) 0.118(5) 0.131(5) 0.000(4) 0.007(4) 0.028(4)
C17 0.114(4) 0.082(3) 0.108(3) -0.004(3) 0.008(3) 0.023(3)
C18 0.128(4) 0.079(3) 0.104(3) -0.003(3) 0.013(3) 0.019(3)
C19 0.120(4) 0.063(3) 0.090(3) -0.001(3) 0.025(3) 0.001(3)
C20 0.138(5) 0.078(4) 0.109(4) 0.000(4) 0.024(4) -0.012(4)
C21 0.162(8) 0.109(6) 0.150(7) -0.027(6) 0.008(7) -0.028(6)
N1 0.057(3) 0.091(3) 0.065(3) -0.001(2) 0.012(2) -0.009(2)
N2 0.056(3) 0.089(3) 0.060(2) 0.004(2) 0.007(2) 0.003(2)
N3 0.076(3) 0.054(2) 0.085(3) -0.005(2) 0.017(2) -0.014(2)
N4 0.072(3) 0.064(3) 0.098(3) -0.019(2) 0.021(3) -0.009(2)
N5 0.097(3) 0.058(3) 0.094(3) -0.007(2) 0.014(3) 0.010(2)
N6 0.097(3) 0.049(2) 0.084(3) -0.002(2) 0.026(3) 0.000(2)
N7 0.096(3) 0.147(3) 0.118(3) -0.005(3) 0.013(3) 0.001(3)
N8 0.118(3) 0.105(3) 0.126(3) -0.009(3) 0.023(3) -0.031(3)
N9 0.144(3) 0.100(3) 0.125(3) -0.004(3) 0.012(3) 0.022(3)
O1 0.105(5) 0.189(5) 0.175(6) -0.021(5) 0.008(4) -0.021(4)
O2 0.121(5) 0.178(4) 0.177(5) 0.008(5) 0.003(5) 0.024(4)
O3 0.167(5) 0.100(4) 0.164(5) -0.002(4) 0.023(4) -0.039(3)
O4 0.122(4) 0.147(5) 0.168(5) -0.014(4) 0.019(4) -0.058(4)
O5 0.162(4) 0.128(5) 0.187(6) -0.010(4) 0.003(5) 0.050(4)
O6 0.199(5) 0.097(4) 0.156(5) 0.002(4) 0.012(5) 0.012(4)
C22 0.077(3) 0.091(3) 0.061(2) -0.002(2) 0.023(2) -0.004(2)
C23 0.087(3) 0.110(4) 0.072(3) 0.000(3) 0.025(3) 0.010(3)
C24 0.106(4) 0.118(4) 0.086(3) 0.002(3) 0.023(3) 0.023(3)
C25 0.113(4) 0.107(4) 0.087(3) 0.004(3) 0.027(3) 0.019(3)
C26 0.105(4) 0.095(4) 0.076(3) 0.001(3) 0.025(3) 0.003(3)
C27 0.082(3) 0.083(3) 0.063(3) -0.002(2) 0.025(2) -0.004(3)
C28 0.075(3) 0.085(3) 0.060(3) -0.004(2) 0.018(2) -0.013(2)
C29 0.080(3) 0.107(4) 0.072(3) -0.005(3) 0.011(3) -0.022(3)
C30 0.089(4) 0.127(4) 0.086(3) -0.004(4) 0.006(3) -0.009(4)
C31 0.086(4) 0.125(4) 0.082(3) 0.000(3) 0.008(3) 0.010(3)
C32 0.090(3) 0.103(3) 0.067(3) 0.000(3) 0.018(3) 0.011(3)
C33 0.078(3) 0.084(3) 0.058(3) -0.004(2) 0.020(2) -0.008(2)
C34 0.138(7) 0.104(6) 0.081(5) 0.012(4) 0.027(5) 0.030(5)
C35 0.078(5) 0.152(7) 0.096(5) 0.005(5) 0.020(4) -0.012(5)
S1 0.0773(12) 0.0790(11) 0.0692(11) -0.0083(8) 0.0175(9) -0.0211(9)

loop_
_atom_type_symbol
_atom_type_description
_atom_type_scat_dispersion_real
_atom_type_scat_dispersion_imag
_atom_type_scat_source
C C 0.0033 0.0016 'International Tables Vol C Tables 4.2.6.8 and 6.1.1.4'
H H 0.0000 0.0000 'International Tables Vol C Tables 4.2.6.8 and 6.1.1.4'
Ag Ag -0.8971 1.1015 'International Tables Vol C Tables 4.2.6.8 and 6.1.1.4'
N N 0.0061 0.0033 'International Tables Vol C Tables 4.2.6.8 and 6.1.1.4'
O O 0.0106 0.0060 'International Tables Vol C Tables 4.2.6.8 and 6.1.1.4'
S S 0.1246 0.1234 'International Tables Vol C Tables 4.2.6.8 and 6.1.1.4'

loop_
_geom_angle_atom_site_label_1
_geom_angle_atom_site_label_2
_geom_angle_atom_site_label_3
_geom_angle
_geom_angle_site_symmetry_1
_geom_angle_site_symmetry_3
_geom_angle_publ_flag
N6 Ag1 N1 177.9(2) . . ?
N3 Ag2 N2 176.6(2) . . ?
N4 Ag3 N5 178.8(3) . . ?
C1 C2 C3 113.6(7) . . ?
C4 C3 C2 135.0(9) . . ?
N1 C3 C2 118.3(9) . . ?
N1 C3 C4 106.8(8) . . ?
C3 C4 C5 108.9(8) . . ?
C3 C4 N7 125.3(10) . . ?
C5 C4 N7 125.7(10) . . ?
C4 C5 C6 133.0(9) . . ?
N2 C5 C4 106.1(8) . . ?
N2 C5 C6 120.8(8) . . ?
C5 C6 C7 115.0(8) . . ?
C10 C9 C8 112.6(8) . . ?
C11 C10 C9 132.4(8) . . ?
N3 C10 C9 119.8(8) . . ?
N3 C10 C11 107.7(8) . . ?
C10 C11 C12 108.6(8) . . ?
C10 C11 N8 125.4(9) . . ?
C12 C11 N8 125.9(9) . . ?
C11 C12 C13 134.9(9) . . ?
N4 C12 C11 106.3(8) . . ?
N4 C12 C13 117.4(9) . . ?
C14 C13 C12 109.9(10) . . ?
C15 C16 C17 108.4(10) . . ?
C18 C17 C16 132.3(9) . . ?
N5 C17 C16 119.2(9) . . ?
N5 C17 C18 107.6(9) . . ?
C17 C18 N9 126.6(10) . . ?
C19 C18 C17 106.8(8) . . ?
C19 C18 N9 126.5(10) . . ?
C18 C19 C20 134.3(8) . . ?
N6 C19 C18 108.4(8) . . ?
N6 C19 C20 117.3(9) . . ?
C21 C20 C19 113.9(9) . . ?
C3 N1 Ag1 133.7(6) . . ?
C3 N1 N2 108.7(6) . . ?
N2 N1 Ag1 117.5(4) . . ?
C5 N2 Ag2 130.7(6) . . ?
C5 N2 N1 109.6(6) . . ?
N1 N2 Ag2 119.5(4) . . ?
C10 N3 Ag2 130.9(6) . . ?
C10 N3 N4 109.4(6) . . ?
N4 N3 Ag2 119.6(4) . . ?
C12 N4 Ag3 133.5(6) . . ?
C12 N4 N3 107.8(7) . . ?
N3 N4 Ag3 118.4(4) . . ?
C17 N5 Ag3 129.9(7) . . ?
C17 N5 N6 108.8(7) . . ?
N6 N5 Ag3 121.3(5) . . ?
C19 N6 Ag1 131.8(6) . . ?
C19 N6 N5 108.3(7) . . ?
N5 N6 Ag1 119.9(4) . . ?
O1 N7 C4 114.2(12) . . ?
O1 N7 O2 132.1(12) . . ?
O2 N7 C4 113.6(11) . . ?
O3 N8 C11 117.8(10) . . ?
O4 N8 C11 117.8(10) . . ?
O4 N8 O3 124.3(10) . . ?
O5 N9 C18 115.9(11) . . ?
O6 N9 C18 116.6(11) . . ?
O6 N9 O5 127.4(11) . . ?
C23 C22 S1 124.8(6) . . ?
C27 C22 C23 123.3(8) . . ?
C27 C22 S1 112.0(6) . . ?
C22 C23 C35 119.4(8) . . ?
C24 C23 C22 116.6(9) . . ?
C24 C23 C35 124.0(10) . . ?
C23 C24 C25 122.1(10) . . ?
C26 C25 C24 122.2(10) . . ?
C25 C26 C27 118.9(9) . . ?
C22 C27 C26 116.8(8) . . ?
C28 C27 C22 112.7(7) . . ?
C28 C27 C26 130.5(8) . . ?
C27 C28 C29 129.5(8) . . ?
C27 C28 C33 112.0(7) . . ?
C33 C28 C29 118.3(8) . . ?
C30 C29 C28 120.8(9) . . ?
C29 C30 C31 121.5(10) . . ?
C32 C31 C30 122.2(9) . . ?
C31 C32 C33 114.5(8) . . ?
C31 C32 C34 124.2(9) . . ?
C33 C32 C34 121.2(8) . . ?
C28 C33 C32 122.6(8) . . ?
C28 C33 S1 113.0(6) . . ?
C32 C33 S1 124.4(6) . . ?
C33 S1 C22 90.3(4) . . ?

loop_
_geom_bond_atom_site_label_1
_geom_bond_atom_site_label_2
_geom_bond_distance
_geom_bond_site_symmetry_2
_geom_bond_publ_flag
Ag1 N1 2.081(6) . ?
Ag1 N6 2.075(6) . ?
Ag2 N2 2.076(6) . ?
Ag2 N3 2.076(6) . ?
Ag3 N4 2.076(6) . ?
Ag3 N5 2.076(6) . ?
C1 C2 1.498(12) . ?
C2 C3 1.499(13) . ?
C3 C4 1.369(14) . ?
C3 N1 1.346(10) . ?
C4 C5 1.419(12) . ?
C4 N7 1.490(13) . ?
C5 C6 1.474(12) . ?
C5 N2 1.318(10) . ?
C6 C7 1.504(12) . ?
C8 C9 1.517(13) . ?
C9 C10 1.501(12) . ?
C10 C11 1.369(12) . ?
C10 N3 1.312(9) . ?
C11 C12 1.395(13) . ?
C11 N8 1.448(11) . ?
C12 C13 1.545(14) . ?
C12 N4 1.345(11) . ?
C13 C14 1.457(8) . ?
C15 C16 1.476(8) . ?
C16 C17 1.543(14) . ?
C17 C18 1.391(14) . ?
C17 N5 1.339(11) . ?
C18 C19 1.381(13) . ?
C18 N9 1.435(12) . ?
C19 C20 1.504(13) . ?
C19 N6 1.334(9) . ?
C20 C21 1.496(12) . ?
N1 N2 1.395(9) . ?
N3 N4 1.395(9) . ?
N5 N6 1.374(9) . ?
N7 O1 1.176(13) . ?
N7 O2 1.193(11) . ?
N8 O3 1.221(12) . ?
N8 O4 1.217(12) . ?
N9 O5 1.224(13) . ?
N9 O6 1.179(12) . ?
C22 C23 1.432(12) . ?
C22 C27 1.406(11) . ?
C22 S1 1.743(8) . ?
C23 C24 1.347(12) . ?
C23 C35 1.527(13) . ?
C24 C25 1.387(13) . ?
C25 C26 1.376(12) . ?
C26 C27 1.428(11) . ?
C27 C28 1.394(11) . ?
C28 C29 1.405(11) . ?
C28 C33 1.400(9) . ?
C29 C30 1.333(13) . ?
C30 C31 1.406(12) . ?
C31 C32 1.401(13) . ?
C32 C33 1.447(12) . ?
C32 C34 1.461(12) . ?
C33 S1 1.732(9) . ?
